data_4127549
loop_
_publ_author_name
'Handford, Rex C.'
'Smith, Patrick W.'
'Tilley, T. Don'

_publ_section_title
;
 Activations of all Bonds to Silicon (Si-H, Si-C) in a Silane with
 Extrusion of [CoSiCo] Silicide Cores.
;
_journal_issue 22
_journal_name_full 'Journal of the American Chemical Society'
_journal_page_first 8769
_journal_page_last 8772
_journal_paper_doi 10.1021/jacs.9b04265
_journal_volume 141
_journal_year 2019
_chemical_formula_moiety 'C27 H53 B Co I P3, C24 H48 Na O6'
_chemical_formula_sum 'C51 H101 B Co I Na O6 P3'
_chemical_formula_weight 1122.85
_space_group_crystal_system triclinic
_space_group_IT_number 2
_space_group_name_Hall '-P 1'
_space_group_name_H-M_alt 'P -1'
_symmetry_space_group_name_Hall '-P 1'
_symmetry_space_group_name_H-M 'P -1'
_atom_sites_solution_hydrogens geom
_audit_creation_date 2019-03-04
_audit_creation_method
;
Olex2 1.2
(compiled May 18 2018 14:05:52 for OlexSys, GUI svn.r5506)
;
_cell_angle_alpha 90.509(6)
_cell_angle_beta 91.262(7)
_cell_angle_gamma 98.341(6)
_cell_formula_units_Z 2
_cell_length_a 11.4364(13)
_cell_length_b 15.6713(18)
_cell_length_c 16.661(2)
_cell_measurement_reflns_used 9894
_cell_measurement_temperature 104
_cell_measurement_theta_max 25.25
_cell_measurement_theta_min 2.20
_cell_volume 2953.5(6)
_computing_cell_refinement 'SAINT v7.68A (Bruker, 2009)'
_computing_data_reduction 'SAINT v7.68A (Bruker, 2009)'
_computing_molecular_graphics 'Olex2 (Dolomanov et al., 2009)'
_computing_publication_material 'Olex2 (Dolomanov et al., 2009)'
_computing_structure_refinement 'ShelXL (Sheldrick, 2015)'
_diffrn_ambient_temperature 104.57
_diffrn_measured_fraction_theta_full 0.992
_diffrn_measured_fraction_theta_max 0.982
_diffrn_measurement_device_type 'Bruker APEX-II CCD'
_diffrn_measurement_method '\f and \w scans'
_diffrn_radiation_monochromator graphite
_diffrn_radiation_type MoK\a
_diffrn_radiation_wavelength 0.71073
_diffrn_reflns_av_R_equivalents 0.0507
_diffrn_reflns_av_unetI/netI 0.0456
_diffrn_reflns_Laue_measured_fraction_full 0.992
_diffrn_reflns_Laue_measured_fraction_max 0.982
_diffrn_reflns_limit_h_max 13
_diffrn_reflns_limit_h_min -13
_diffrn_reflns_limit_k_max 18
_diffrn_reflns_limit_k_min -18
_diffrn_reflns_limit_l_max 19
_diffrn_reflns_limit_l_min -20
_diffrn_reflns_number 51913
_diffrn_reflns_point_group_measured_fraction_full 0.992
_diffrn_reflns_point_group_measured_fraction_max 0.982
_diffrn_reflns_theta_full 25.242
_diffrn_reflns_theta_max 25.399
_diffrn_reflns_theta_min 1.223
_diffrn_standards_number 0
_exptl_absorpt_coefficient_mu 0.944
_exptl_absorpt_correction_T_max 0.7452
_exptl_absorpt_correction_T_min 0.6311
_exptl_absorpt_correction_type multi-scan
_exptl_absorpt_process_details
'SADABS-2008/1 (Bruker,2008) was used for absorption correction. wR2(int) was 0.0952 before and 0.0607 after correction. The Ratio of minimum to maximum transmission is 0.8469. The \l/2 correction factor is 0.0015.'
_exptl_crystal_colour 'clear pinkish blue'
_exptl_crystal_colour_lustre clear
_exptl_crystal_colour_modifier pinkish
_exptl_crystal_colour_primary blue
_exptl_crystal_density_diffrn 1.263
_exptl_crystal_description needle
_exptl_crystal_F_000 1192
_exptl_crystal_size_max 0.4
_exptl_crystal_size_mid 0.3
_exptl_crystal_size_min 0.1
_refine_diff_density_max 3.597
_refine_diff_density_min -1.045
_refine_diff_density_rms 0.109
_refine_ls_extinction_method none
_refine_ls_goodness_of_fit_ref 1.083
_refine_ls_hydrogen_treatment constr
_refine_ls_matrix_type full
_refine_ls_number_parameters 598
_refine_ls_number_reflns 10677
_refine_ls_number_restraints 0
_refine_ls_restrained_S_all 1.083
_refine_ls_R_factor_all 0.0784
_refine_ls_R_factor_gt 0.0633
_refine_ls_shift/su_max 0.001
_refine_ls_shift/su_mean 0.000
_refine_ls_structure_factor_coef Fsqd
_refine_ls_weighting_details 'w=1/[\s^2^(Fo^2^)+(0.0403P)^2^+17.9134P] where P=(Fo^2^+2Fc^2^)/3'
_refine_ls_weighting_scheme calc
_refine_ls_wR_factor_gt 0.1419
_refine_ls_wR_factor_ref 0.1489
_reflns_Friedel_coverage 0.000
_reflns_number_gt 8795
_reflns_number_total 10677
_reflns_threshold_expression 'I > 2\s(I)'
_cod_data_source_file ja9b04265_si_002.cif
_cod_data_source_block rh_3_1_0m
_cod_database_code 4127549
_shelx_shelxl_version_number 2018/3
_shelx_space_group_comment
;
The symmetry employed for this shelxl refinement is uniquely defined
by the following loop, which should always be used as a source of
symmetry information in preference to the above space-group names.
They are only intended as comments.
;
_olex2_refinement_description
;
1. Fixed Uiso
 At 1.2 times of:
  All C(H) groups, All C(H,H) groups, All C(H,H,H,H) groups
 At 1.5 times of:
  All C(H,H,H) groups
2. Others
 Fixed Sof: H48C(0.5) H48D(0.5) H48A(0.5) H48B(0.5) H50A(0.5) H50B(0.5)
 H50C(0.5) H50D(0.5) C49A(0.5) H49A(0.5) H49B(0.5) C49(0.5) H49C(0.5) H49D(0.5)
3.a Ternary CH refined with riding coordinates:
 C16(H16), C13(H13), C25(H25), C10(H10), C19(H19), C22(H22)
3.b Secondary CH2 refined with riding coordinates:
 C37(H37A,H37B), C41(H41A,H41B), C32(H32A,H32B), C47(H47A,H47B), C31(H31A,
 H31B), C30(H30A,H30B), C35(H35A,H35B), C42(H42A,H42B), C28(H28A,H28B),
 C36(H36A,H36B), C33(H33A,H33B), C45(H45A,H45B), C51(H51A,H51B), C44(H44A,H44B),
  C2(H2A,H2B), C39(H39A,H39B), C43(H43A,H43B), C46(H46A,H46B), C29(H29A,H29B),
 C34(H34A,H34B), C40(H40A,H40B), C1(H1A,H1B), C3(H3A,H3B), C38(H38A,H38B),
 C48(H48C,H48D), C48(H48A,H48B), C50(H50A,H50B), C50(H50C,H50D), C49A(H49A,
 H49B), C49(H49C,H49D)
3.c Aromatic/amide H refined with riding coordinates:
 C5(H5), C7(H7), C6(H6), C9(H9), C8(H8)
3.d Idealised Me refined as rotating group:
 C14(H14A,H14B,H14C), C21(H21A,H21B,H21C), C18(H18A,H18B,H18C), C12(H12A,H12B,
 H12C), C11(H11A,H11B,H11C), C24(H24A,H24B,H24C), C26(H26A,H26B,H26C), C15(H15A,
 H15B,H15C), C17(H17A,H17B,H17C), C20(H20A,H20B,H20C), C23(H23A,H23B,H23C),
 C27(H27A,H27B,H27C)
;
_olex2_diffrn_ambient_temperature_device '100 K'
_olex2_exptl_crystal_mounting_method 'Crystal suspended in Paratone N oil and mounted on a Cryoloop.'
_olex2_submission_original_sample_id RH-3-1
_olex2_submission_special_instructions 'No special instructions were received'

loop_
_space_group_symop_operation_xyz
'x, y, z'
'-x, -y, -z'

loop_
_atom_site_label
_atom_site_type_symbol
_atom_site_fract_x
_atom_site_fract_y
_atom_site_fract_z
_atom_site_U_iso_or_equiv
_atom_site_adp_type
_atom_site_occupancy
_atom_site_site_symmetry_order
_atom_site_calc_flag
_atom_site_refinement_flags_posn
_atom_site_refinement_flags_occupancy
_atom_site_disorder_assembly
_atom_site_disorder_group
P3 P 0.42163(10) -0.13306(8) 0.25882(8) 0.0188(3) Uani 1 1 d . . . .
I1 I 0.58793(3) -0.35602(2) 0.24773(3) 0.03320(12) Uani 1 1 d . . . .
P1 P 0.67113(11) -0.10651(9) 0.36350(8) 0.0223(3) Uani 1 1 d . . . .
Co1 Co 0.59093(6) -0.19029(4) 0.25972(4) 0.01982(16) Uani 1 1 d . . . .
Na1 Na 0.08687(17) 0.37986(13) 0.24046(12) 0.0246(4) Uani 1 1 d . . . .
O2 O 0.1901(3) 0.2613(2) 0.2313(2) 0.0305(9) Uani 1 1 d . . . .
P2 P 0.67453(11) -0.10097(9) 0.16579(8) 0.0231(3) Uani 1 1 d . . . .
O1 O 0.2288(3) 0.4536(2) 0.3324(2) 0.0304(9) Uani 1 1 d . . . .
C37 C -0.1532(8) 0.2064(5) 0.0596(4) 0.063(2) Uani 1 1 d . . . .
H37A H -0.228214 0.166246 0.053893 0.075 Uiso 1 1 calc R . . .
H37B H -0.092522 0.184404 0.026900 0.075 Uiso 1 1 calc R . . .
C41 C -0.0477(6) 0.6298(4) 0.2787(5) 0.0496(18) Uani 1 1 d . . . .
H41A H -0.099265 0.667674 0.252877 0.060 Uiso 1 1 calc R . . .
H41B H 0.020157 0.666136 0.305635 0.060 Uiso 1 1 calc R . . .
C32 C 0.2120(6) 0.1994(4) 0.2909(4) 0.0360(14) Uani 1 1 d . . . .
H32A H 0.170961 0.208982 0.341246 0.043 Uiso 1 1 calc R . . .
H32B H 0.297650 0.202542 0.302935 0.043 Uiso 1 1 calc R . . .
C47 C -0.0849(5) 0.2425(4) 0.3554(4) 0.0388(15) Uani 1 1 d . . . .
H47A H -0.055561 0.194891 0.326148 0.047 Uiso 1 1 calc R . . .
H47B H -0.158270 0.255067 0.328220 0.047 Uiso 1 1 calc R . . .
O3 O -0.0627(4) 0.3054(3) 0.1548(3) 0.0428(11) Uani 1 1 d . . . .
O5 O 0.0032(4) 0.3182(3) 0.3584(3) 0.0424(11) Uani 1 1 d . . . .
O4 O -0.0393(3) 0.4844(3) 0.2443(3) 0.0420(11) Uani 1 1 d . . . .
O6 O 0.1953(4) 0.4427(3) 0.1304(3) 0.0422(11) Uani 1 1 d . . . .
C14 C 0.6578(7) -0.2315(4) 0.4864(4) 0.0443(16) Uani 1 1 d . . . .
H14A H 0.631547 -0.269892 0.440722 0.066 Uiso 1 1 calc GR . . .
H14B H 0.616146 -0.253047 0.534519 0.066 Uiso 1 1 calc GR . . .
H14C H 0.743135 -0.229580 0.495361 0.066 Uiso 1 1 calc GR . . .
C21 C 0.6324(6) -0.0476(4) 0.0022(4) 0.0401(15) Uani 1 1 d . . . .
H21A H 0.655496 0.011482 0.022457 0.060 Uiso 1 1 calc GR . . .
H21B H 0.571437 -0.048114 -0.040109 0.060 Uiso 1 1 calc GR . . .
H21C H 0.701543 -0.069173 -0.019665 0.060 Uiso 1 1 calc GR . . .
C18 C 0.8376(6) -0.1989(5) 0.0971(5) 0.056(2) Uani 1 1 d . . . .
H18A H 0.788766 -0.244364 0.126364 0.084 Uiso 1 1 calc GR . . .
H18B H 0.920044 -0.209266 0.098903 0.084 Uiso 1 1 calc GR . . .
H18C H 0.809428 -0.199211 0.041050 0.084 Uiso 1 1 calc GR . . .
C12 C 0.9084(6) -0.0326(5) 0.4200(6) 0.074(3) Uani 1 1 d . . . .
H12A H 0.873681 0.020434 0.427572 0.110 Uiso 1 1 calc GR . . .
H12B H 0.989099 -0.018152 0.400710 0.110 Uiso 1 1 calc GR . . .
H12C H 0.910089 -0.062741 0.471173 0.110 Uiso 1 1 calc GR . . .
C31 C 0.2516(5) 0.5396(4) 0.3628(4) 0.0330(13) Uani 1 1 d . . . .
H31A H 0.176655 0.561046 0.375242 0.040 Uiso 1 1 calc R . . .
H31B H 0.294283 0.578281 0.323052 0.040 Uiso 1 1 calc R . . .
C11 C 0.8831(5) -0.1754(4) 0.3506(5) 0.055(2) Uani 1 1 d . . . .
H11A H 0.891426 -0.200787 0.403622 0.082 Uiso 1 1 calc GR . . .
H11B H 0.960299 -0.165655 0.325243 0.082 Uiso 1 1 calc GR . . .
H11C H 0.827679 -0.214731 0.317059 0.082 Uiso 1 1 calc GR . . .
C16 C 0.8291(5) -0.1129(4) 0.1351(4) 0.0363(14) Uani 1 1 d . . . .
H16 H 0.871434 -0.116210 0.187879 0.044 Uiso 1 1 calc R . . .
C13 C 0.6308(5) -0.1409(4) 0.4684(3) 0.0286(12) Uani 1 1 d . . . .
H13 H 0.542600 -0.146252 0.468782 0.034 Uiso 1 1 calc R . . .
C24 C 0.2056(5) -0.1222(4) 0.1636(4) 0.0307(13) Uani 1 1 d . . . .
H24A H 0.152301 -0.127327 0.209165 0.046 Uiso 1 1 calc GR . . .
H24B H 0.161824 -0.144843 0.114923 0.046 Uiso 1 1 calc GR . . .
H24C H 0.237519 -0.061371 0.156122 0.046 Uiso 1 1 calc GR . . .
C4 C 0.5778(4) 0.1359(3) 0.2680(4) 0.0274(12) Uani 1 1 d . . . .
C30 C 0.3263(6) 0.5361(4) 0.4379(4) 0.0452(16) Uani 1 1 d . . . .
H30A H 0.276741 0.521247 0.485152 0.054 Uiso 1 1 calc R . . .
H30B H 0.377835 0.591708 0.448335 0.054 Uiso 1 1 calc R . . .
C35 C 0.2123(5) 0.2241(4) 0.1546(4) 0.0360(14) Uani 1 1 d . . . .
H35A H 0.293025 0.246590 0.137101 0.043 Uiso 1 1 calc R . . .
H35B H 0.154787 0.238523 0.113475 0.043 Uiso 1 1 calc R . . .
C42 C -0.1163(6) 0.5699(4) 0.3383(4) 0.0453(16) Uani 1 1 d . . . .
H42A H -0.067605 0.562654 0.386943 0.054 Uiso 1 1 calc R . . .
H42B H -0.189528 0.591717 0.354240 0.054 Uiso 1 1 calc R . . .
C28 C 0.3168(6) 0.4051(4) 0.3653(5) 0.0495(18) Uani 1 1 d . . . .
H28A H 0.361290 0.382446 0.321560 0.059 Uiso 1 1 calc R . . .
H28B H 0.278594 0.355962 0.396774 0.059 Uiso 1 1 calc R . . .
C25 C 0.3462(4) -0.1446(3) 0.3576(3) 0.0217(11) Uani 1 1 d . . . .
H25 H 0.396308 -0.103514 0.394948 0.026 Uiso 1 1 calc R . . .
C26 C 0.3481(5) -0.2335(3) 0.3938(3) 0.0262(12) Uani 1 1 d . . . .
H26A H 0.285325 -0.274833 0.368473 0.039 Uiso 1 1 calc GR . . .
H26B H 0.335401 -0.230597 0.451635 0.039 Uiso 1 1 calc GR . . .
H26C H 0.424932 -0.252062 0.384375 0.039 Uiso 1 1 calc GR . . .
C36 C -0.1135(6) 0.2165(4) 0.1459(4) 0.0451(16) Uani 1 1 d . . . .
H36A H -0.181377 0.202642 0.181789 0.054 Uiso 1 1 calc R . . .
H36B H -0.054196 0.178249 0.158689 0.054 Uiso 1 1 calc R . . .
C10 C 0.8360(5) -0.0892(4) 0.3601(4) 0.0384(15) Uani 1 1 d . . . .
H10 H 0.853476 -0.059762 0.307757 0.046 Uiso 1 1 calc R . . .
C33 C 0.1621(5) 0.1135(4) 0.2523(4) 0.0357(14) Uani 1 1 d . . . .
H33A H 0.075014 0.101913 0.256156 0.043 Uiso 1 1 calc R . . .
H33B H 0.197104 0.065516 0.276886 0.043 Uiso 1 1 calc R . . .
C19 C 0.5840(5) -0.1049(4) 0.0704(3) 0.0294(12) Uani 1 1 d . . . .
H19 H 0.508952 -0.083774 0.085372 0.035 Uiso 1 1 calc R . . .
C45 C -0.0876(6) 0.3063(4) 0.4840(4) 0.0416(15) Uani 1 1 d . . . .
H45A H -0.158191 0.335787 0.478460 0.050 Uiso 1 1 calc R . . .
H45B H -0.067691 0.300936 0.541680 0.050 Uiso 1 1 calc R . . .
C15 C 0.6732(6) -0.0774(4) 0.5367(4) 0.0408(15) Uani 1 1 d . . . .
H15A H 0.757399 -0.078608 0.548160 0.061 Uiso 1 1 calc GR . . .
H15B H 0.627996 -0.093719 0.584873 0.061 Uiso 1 1 calc GR . . .
H15C H 0.661542 -0.019052 0.520934 0.061 Uiso 1 1 calc GR . . .
C5 C 0.5562(5) 0.1795(4) 0.1972(4) 0.0329(13) Uani 1 1 d . . . .
H5 H 0.545070 0.146998 0.148556 0.040 Uiso 1 1 calc R . . .
C51 C 0.1725(7) 0.4402(6) 0.0447(4) 0.062(2) Uani 1 1 d . . . .
H51A H 0.120620 0.483101 0.029679 0.075 Uiso 1 1 calc R . . .
H51B H 0.133155 0.382245 0.027558 0.075 Uiso 1 1 calc R . . .
C17 C 0.9028(6) -0.0385(4) 0.0951(5) 0.0475(18) Uani 1 1 d . . . .
H17A H 0.876487 -0.035454 0.038962 0.071 Uiso 1 1 calc GR . . .
H17B H 0.986084 -0.046885 0.097259 0.071 Uiso 1 1 calc GR . . .
H17C H 0.893883 0.015406 0.123085 0.071 Uiso 1 1 calc GR . . .
C20 C 0.5465(6) -0.1974(4) 0.0396(4) 0.0383(14) Uani 1 1 d . . . .
H20A H 0.613738 -0.218441 0.014496 0.057 Uiso 1 1 calc GR . . .
H20B H 0.481622 -0.198501 0.000009 0.057 Uiso 1 1 calc GR . . .
H20C H 0.520028 -0.234590 0.084665 0.057 Uiso 1 1 calc GR . . .
C7 C 0.5649(5) 0.3169(4) 0.2623(5) 0.0422(16) Uani 1 1 d . . . .
H7 H 0.563143 0.377196 0.259938 0.051 Uiso 1 1 calc R . . .
C6 C 0.5500(5) 0.2668(4) 0.1941(4) 0.0396(15) Uani 1 1 d . . . .
H6 H 0.535259 0.292324 0.144026 0.047 Uiso 1 1 calc R . . .
C44 C 0.0154(6) 0.3532(4) 0.4396(4) 0.0453(17) Uani 1 1 d . . . .
H44A H 0.012517 0.415996 0.439543 0.054 Uiso 1 1 calc R . . .
H44B H 0.091208 0.342860 0.464757 0.054 Uiso 1 1 calc R . . .
C2 C 0.6812(5) 0.0120(3) 0.1988(3) 0.0266(12) Uani 1 1 d . . . .
H2A H 0.762170 0.032189 0.219962 0.032 Uiso 1 1 calc R . . .
H2B H 0.668414 0.046935 0.151081 0.032 Uiso 1 1 calc R . . .
C39 C -0.1382(6) 0.3517(4) 0.1067(4) 0.0499(18) Uani 1 1 d . . . .
H39A H -0.095955 0.408865 0.091991 0.060 Uiso 1 1 calc R . . .
H39B H -0.209829 0.360118 0.136393 0.060 Uiso 1 1 calc R . . .
C43 C -0.1439(5) 0.4865(4) 0.2911(5) 0.0498(18) Uani 1 1 d . . . .
H43A H -0.157306 0.436485 0.327265 0.060 Uiso 1 1 calc R . . .
H43B H -0.214741 0.486693 0.255825 0.060 Uiso 1 1 calc R . . .
C22 C 0.3072(4) -0.1737(3) 0.1803(3) 0.0260(12) Uani 1 1 d . . . .
H22 H 0.351181 -0.172118 0.128994 0.031 Uiso 1 1 calc R . . .
C9 C 0.5894(5) 0.1890(4) 0.3373(4) 0.0325(13) Uani 1 1 d . . . .
H9 H 0.602336 0.163537 0.387584 0.039 Uiso 1 1 calc R . . .
B1 B 0.5856(5) 0.0325(4) 0.2686(4) 0.0233(13) Uani 1 1 d . . . .
C46 C -0.1070(6) 0.2192(4) 0.4422(4) 0.0383(14) Uani 1 1 d . . . .
H46A H -0.188679 0.189676 0.449149 0.046 Uiso 1 1 calc R . . .
H46B H -0.050508 0.181748 0.462505 0.046 Uiso 1 1 calc R . . .
C29 C 0.3978(7) 0.4656(4) 0.4178(5) 0.061(2) Uani 1 1 d . . . .
H29A H 0.470215 0.488856 0.389210 0.073 Uiso 1 1 calc R . . .
H29B H 0.420489 0.436415 0.467065 0.073 Uiso 1 1 calc R . . .
C34 C 0.1997(5) 0.1274(4) 0.1654(4) 0.0376(14) Uani 1 1 d . . . .
H34A H 0.275634 0.106011 0.156288 0.045 Uiso 1 1 calc R . . .
H34B H 0.138892 0.097304 0.127710 0.045 Uiso 1 1 calc R . . .
C40 C -0.0057(6) 0.5697(4) 0.2176(5) 0.0486(17) Uani 1 1 d . . . .
H40A H -0.042431 0.577353 0.164253 0.058 Uiso 1 1 calc R . . .
H40B H 0.081212 0.582115 0.213000 0.058 Uiso 1 1 calc R . . .
C1 C 0.6312(5) 0.0025(3) 0.3581(3) 0.0260(12) Uani 1 1 d . . . .
H1A H 0.567830 0.006868 0.396837 0.031 Uiso 1 1 calc R . . .
H1B H 0.700799 0.044069 0.375751 0.031 Uiso 1 1 calc R . . .
C23 C 0.2597(5) -0.2693(4) 0.1923(4) 0.0336(13) Uani 1 1 d . . . .
H23A H 0.325976 -0.301453 0.201995 0.050 Uiso 1 1 calc GR . . .
H23B H 0.215063 -0.292396 0.144074 0.050 Uiso 1 1 calc GR . . .
H23C H 0.207736 -0.275235 0.238537 0.050 Uiso 1 1 calc GR . . .
C8 C 0.5829(5) 0.2772(4) 0.3356(5) 0.0448(17) Uani 1 1 d . . . .
H8 H 0.590675 0.310216 0.384075 0.054 Uiso 1 1 calc R . . .
C27 C 0.2221(5) -0.1191(4) 0.3615(3) 0.0292(12) Uani 1 1 d . . . .
H27A H 0.221620 -0.063018 0.335940 0.044 Uiso 1 1 calc GR . . .
H27B H 0.199816 -0.115109 0.417728 0.044 Uiso 1 1 calc GR . . .
H27C H 0.165444 -0.162694 0.333302 0.044 Uiso 1 1 calc GR . . .
C3 C 0.4494(4) -0.0160(3) 0.2464(3) 0.0215(11) Uani 1 1 d . . . .
H3A H 0.430587 -0.003243 0.189879 0.026 Uiso 1 1 calc R . . .
H3B H 0.393710 0.009982 0.280411 0.026 Uiso 1 1 calc R . . .
C38 C -0.1702(8) 0.2975(5) 0.0343(5) 0.066(2) Uani 1 1 d . . . .
H38A H -0.118013 0.317216 -0.010522 0.079 Uiso 1 1 calc R . . .
H38B H -0.253244 0.299419 0.017333 0.079 Uiso 1 1 calc R . . .
C48 C 0.3209(7) 0.4678(6) 0.1472(5) 0.072(3) Uani 1 1 d . . . .
H48C H 0.361787 0.417311 0.157343 0.086 Uiso 0.5 1 calc R P A 2
H48D H 0.335726 0.508910 0.193022 0.086 Uiso 0.5 1 calc R P A 2
H48A H 0.348051 0.431753 0.190314 0.086 Uiso 0.5 1 calc R P B 1
H48B H 0.336911 0.528982 0.164809 0.086 Uiso 0.5 1 calc R P B 1
C50 C 0.2888(8) 0.4606(9) 0.0061(6) 0.094(4) Uani 1 1 d . . . .
H50A H 0.297607 0.519375 -0.016453 0.113 Uiso 0.5 1 calc R P C 1
H50B H 0.295199 0.419041 -0.038158 0.113 Uiso 0.5 1 calc R P C 1
H50C H 0.323499 0.407402 -0.004584 0.113 Uiso 0.5 1 calc R P D 2
H50D H 0.280952 0.490968 -0.045186 0.113 Uiso 0.5 1 calc R P D 2
C49A C 0.3584(15) 0.5137(12) 0.0617(10) 0.057(4) Uani 0.5 1 d . P E 2
H49A H 0.339767 0.573470 0.060181 0.069 Uiso 0.5 1 calc R P E 2
H49B H 0.443638 0.514588 0.052023 0.069 Uiso 0.5 1 calc R P E 2
C49 C 0.3847(14) 0.4549(15) 0.0699(9) 0.064(5) Uani 0.5 1 d . P E 1
H49C H 0.412358 0.397883 0.068413 0.077 Uiso 0.5 1 calc R P E 1
H49D H 0.453052 0.500655 0.063249 0.077 Uiso 0.5 1 calc R P E 1

loop_
_atom_site_aniso_label
_atom_site_aniso_U_11
_atom_site_aniso_U_22
_atom_site_aniso_U_33
_atom_site_aniso_U_23
_atom_site_aniso_U_13
_atom_site_aniso_U_12
P3 0.0120(6) 0.0197(7) 0.0250(7) 0.0024(5) 0.0023(5) 0.0027(5)
I1 0.0248(2) 0.0232(2) 0.0522(3) -0.00051(16) 0.00249(16) 0.00552(14)
P1 0.0163(6) 0.0234(7) 0.0284(7) -0.0016(6) -0.0028(5) 0.0075(5)
Co1 0.0149(3) 0.0213(4) 0.0240(4) 0.0014(3) 0.0029(3) 0.0047(3)
Na1 0.0187(10) 0.0253(11) 0.0303(11) 0.0025(9) 0.0035(8) 0.0038(8)
O2 0.034(2) 0.029(2) 0.030(2) 0.0011(17) -0.0006(17) 0.0124(17)
P2 0.0167(6) 0.0270(7) 0.0270(7) 0.0050(6) 0.0064(5) 0.0067(5)
O1 0.028(2) 0.026(2) 0.037(2) 0.0008(17) -0.0092(17) 0.0031(16)
C37 0.095(6) 0.040(4) 0.046(4) -0.002(3) -0.010(4) -0.014(4)
C41 0.039(4) 0.034(4) 0.078(5) -0.005(3) 0.000(3) 0.011(3)
C32 0.042(3) 0.036(3) 0.032(3) 0.003(3) -0.006(3) 0.013(3)
C47 0.034(3) 0.034(3) 0.047(4) -0.008(3) 0.019(3) -0.004(3)
O3 0.036(2) 0.029(2) 0.062(3) 0.002(2) -0.018(2) 0.0008(18)
O5 0.049(3) 0.038(2) 0.037(2) -0.0037(19) 0.018(2) -0.007(2)
O4 0.024(2) 0.024(2) 0.078(3) -0.002(2) 0.008(2) 0.0061(17)
O6 0.031(2) 0.056(3) 0.040(2) 0.011(2) 0.0101(19) 0.002(2)
C14 0.065(5) 0.044(4) 0.029(3) 0.004(3) -0.001(3) 0.026(3)
C21 0.038(3) 0.052(4) 0.032(3) 0.013(3) 0.009(3) 0.012(3)
C18 0.036(4) 0.048(4) 0.088(6) 0.002(4) 0.029(4) 0.014(3)
C12 0.027(4) 0.072(6) 0.121(8) -0.050(5) -0.015(4) 0.008(3)
C31 0.033(3) 0.026(3) 0.040(3) -0.001(3) -0.005(3) 0.008(2)
C11 0.021(3) 0.042(4) 0.103(6) -0.014(4) -0.003(3) 0.014(3)
C16 0.025(3) 0.039(4) 0.049(4) 0.002(3) 0.015(3) 0.013(3)
C13 0.029(3) 0.029(3) 0.029(3) -0.001(2) -0.003(2) 0.012(2)
C24 0.023(3) 0.034(3) 0.036(3) -0.002(3) -0.008(2) 0.007(2)
C4 0.013(2) 0.023(3) 0.045(3) 0.000(2) 0.000(2) 0.001(2)
C30 0.060(4) 0.033(4) 0.043(4) -0.007(3) -0.017(3) 0.008(3)
C35 0.031(3) 0.044(4) 0.035(3) -0.002(3) 0.011(3) 0.010(3)
C42 0.030(3) 0.044(4) 0.063(5) -0.005(3) -0.003(3) 0.009(3)
C28 0.050(4) 0.038(4) 0.064(5) -0.005(3) -0.020(3) 0.021(3)
C25 0.017(2) 0.024(3) 0.025(3) 0.002(2) 0.003(2) 0.005(2)
C26 0.023(3) 0.025(3) 0.031(3) 0.007(2) 0.008(2) 0.007(2)
C36 0.048(4) 0.030(3) 0.055(4) -0.002(3) -0.015(3) 0.000(3)
C10 0.018(3) 0.036(3) 0.062(4) -0.009(3) -0.007(3) 0.008(2)
C33 0.037(3) 0.029(3) 0.043(4) 0.004(3) -0.001(3) 0.012(3)
C19 0.023(3) 0.038(3) 0.029(3) 0.004(2) 0.005(2) 0.010(2)
C45 0.044(4) 0.043(4) 0.035(3) 0.002(3) 0.011(3) -0.005(3)
C15 0.045(4) 0.050(4) 0.029(3) -0.010(3) -0.008(3) 0.017(3)
C5 0.027(3) 0.030(3) 0.042(3) 0.005(3) -0.001(3) 0.006(2)
C51 0.048(4) 0.095(6) 0.045(4) 0.031(4) 0.007(3) 0.015(4)
C17 0.031(3) 0.040(4) 0.074(5) 0.008(3) 0.027(3) 0.008(3)
C20 0.038(3) 0.047(4) 0.030(3) 0.002(3) -0.002(3) 0.011(3)
C7 0.021(3) 0.029(3) 0.078(5) 0.001(3) 0.003(3) 0.007(2)
C6 0.025(3) 0.030(3) 0.066(4) 0.010(3) 0.008(3) 0.009(2)
C44 0.054(4) 0.041(4) 0.037(4) -0.009(3) 0.010(3) -0.007(3)
C2 0.020(3) 0.029(3) 0.032(3) 0.006(2) 0.003(2) 0.006(2)
C39 0.051(4) 0.036(4) 0.060(5) 0.011(3) -0.024(4) 0.003(3)
C43 0.024(3) 0.041(4) 0.085(5) 0.000(4) 0.007(3) 0.008(3)
C22 0.019(3) 0.030(3) 0.028(3) -0.001(2) 0.000(2) 0.003(2)
C9 0.025(3) 0.025(3) 0.048(4) -0.005(3) -0.005(3) 0.008(2)
B1 0.017(3) 0.023(3) 0.030(3) 0.002(3) 0.000(2) 0.005(2)
C46 0.036(3) 0.033(3) 0.045(4) 0.006(3) 0.006(3) 0.002(3)
C29 0.059(5) 0.033(4) 0.089(6) -0.003(4) -0.042(4) 0.010(3)
C34 0.032(3) 0.046(4) 0.037(3) -0.012(3) -0.001(3) 0.014(3)
C40 0.051(4) 0.029(4) 0.067(5) -0.001(3) -0.005(4) 0.011(3)
C1 0.019(3) 0.028(3) 0.032(3) -0.003(2) -0.004(2) 0.006(2)
C23 0.027(3) 0.034(3) 0.038(3) -0.005(3) -0.006(3) -0.001(2)
C8 0.031(3) 0.033(4) 0.071(5) -0.017(3) -0.007(3) 0.010(3)
C27 0.023(3) 0.035(3) 0.032(3) 0.002(2) 0.006(2) 0.010(2)
C3 0.017(2) 0.029(3) 0.021(3) 0.004(2) 0.004(2) 0.012(2)
C38 0.077(6) 0.059(5) 0.053(5) 0.015(4) -0.028(4) -0.012(4)
C48 0.047(4) 0.098(7) 0.059(5) -0.026(5) 0.025(4) -0.028(4)
C50 0.062(6) 0.166(11) 0.056(6) 0.028(6) 0.022(5) 0.019(7)
C49A 0.044(9) 0.071(12) 0.051(10) 0.000(9) 0.029(8) -0.012(8)
C49 0.039(9) 0.110(16) 0.045(9) 0.023(10) 0.028(7) 0.014(10)

loop_
_atom_type_symbol
_atom_type_description
_atom_type_scat_dispersion_real
_atom_type_scat_dispersion_imag
_atom_type_scat_source
C C 0.0033 0.0016 'International Tables Vol C Tables 4.2.6.8 and 6.1.1.4'
H H 0.0000 0.0000 'International Tables Vol C Tables 4.2.6.8 and 6.1.1.4'
B B 0.0013 0.0007 'International Tables Vol C Tables 4.2.6.8 and 6.1.1.4'
Co Co 0.3494 0.9721 'International Tables Vol C Tables 4.2.6.8 and 6.1.1.4'
I I -0.4742 1.8119 'International Tables Vol C Tables 4.2.6.8 and 6.1.1.4'
Na Na 0.0362 0.0249 'International Tables Vol C Tables 4.2.6.8 and 6.1.1.4'
O O 0.0106 0.0060 'International Tables Vol C Tables 4.2.6.8 and 6.1.1.4'
P P 0.1023 0.0942 'International Tables Vol C Tables 4.2.6.8 and 6.1.1.4'

loop_
_geom_angle_atom_site_label_1
_geom_angle_atom_site_label_2
_geom_angle_atom_site_label_3
_geom_angle
C25 P3 Co1 112.36(16)
C22 P3 Co1 117.27(18)
C22 P3 C25 106.5(2)
C3 P3 Co1 111.39(16)
C3 P3 C25 102.7(2)
C3 P3 C22 105.5(2)
C13 P1 Co1 118.42(18)
C10 P1 Co1 111.1(2)
C10 P1 C13 107.0(3)
C1 P1 Co1 111.58(17)
C1 P1 C13 103.4(2)
C1 P1 C10 104.2(3)
P3 Co1 I1 120.81(4)
P3 Co1 P1 93.55(5)
P1 Co1 I1 125.28(5)
P2 Co1 P3 94.06(5)
P2 Co1 I1 121.17(5)
P2 Co1 P1 94.16(6)
O2 Na1 O1 92.39(15)
O2 Na1 O3 88.86(15)
O2 Na1 O5 87.41(16)
O2 Na1 O6 88.92(16)
O1 Na1 O6 90.71(16)
O3 Na1 O1 176.68(18)
O3 Na1 O6 92.39(17)
O5 Na1 O1 82.97(16)
O5 Na1 O3 94.02(17)
O5 Na1 O6 172.55(18)
O4 Na1 O2 172.01(17)
O4 Na1 O1 94.87(16)
O4 Na1 O3 83.71(16)
O4 Na1 O5 90.17(17)
O4 Na1 O6 94.31(17)
C32 O2 Na1 130.0(3)
C32 O2 C35 106.4(4)
C35 O2 Na1 121.3(3)
C16 P2 Co1 117.7(2)
C19 P2 Co1 113.06(18)
C19 P2 C16 105.9(3)
C2 P2 Co1 110.37(18)
C2 P2 C16 105.8(3)
C2 P2 C19 102.7(3)
C31 O1 Na1 134.0(3)
C31 O1 C28 109.0(4)
C28 O1 Na1 116.9(3)
H37A C37 H37B 108.9
C36 C37 H37A 110.9
C36 C37 H37B 110.9
C36 C37 C38 104.2(6)
C38 C37 H37A 110.9
C38 C37 H37B 110.9
H41A C41 H41B 108.9
C42 C41 H41A 110.9
C42 C41 H41B 110.9
C40 C41 H41A 110.9
C40 C41 H41B 110.9
C40 C41 C42 104.4(5)
O2 C32 H32A 111.0
O2 C32 H32B 111.0
O2 C32 C33 103.6(5)
H32A C32 H32B 109.0
C33 C32 H32A 111.0
C33 C32 H32B 111.0
H47A C47 H47B 108.8
O5 C47 H47A 110.7
O5 C47 H47B 110.7
O5 C47 C46 105.0(5)
C46 C47 H47A 110.7
C46 C47 H47B 110.7
C36 O3 Na1 133.6(4)
C36 O3 C39 104.8(5)
C39 O3 Na1 120.9(4)
C47 O5 Na1 121.3(3)
C47 O5 C44 109.9(4)
C44 O5 Na1 128.2(3)
C43 O4 Na1 129.3(4)
C40 O4 Na1 122.7(4)
C40 O4 C43 105.8(5)
C51 O6 Na1 133.0(4)
C51 O6 C48 109.9(5)
C48 O6 Na1 114.5(4)
H14A C14 H14B 109.5
H14A C14 H14C 109.5
H14B C14 H14C 109.5
C13 C14 H14A 109.5
C13 C14 H14B 109.5
C13 C14 H14C 109.5
H21A C21 H21B 109.5
H21A C21 H21C 109.5
H21B C21 H21C 109.5
C19 C21 H21A 109.5
C19 C21 H21B 109.5
C19 C21 H21C 109.5
H18A C18 H18B 109.5
H18A C18 H18C 109.5
H18B C18 H18C 109.5
C16 C18 H18A 109.5
C16 C18 H18B 109.5
C16 C18 H18C 109.5
H12A C12 H12B 109.5
H12A C12 H12C 109.5
H12B C12 H12C 109.5
C10 C12 H12A 109.5
C10 C12 H12B 109.5
C10 C12 H12C 109.5
O1 C31 H31A 110.6
O1 C31 H31B 110.6
O1 C31 C30 105.9(5)
H31A C31 H31B 108.7
C30 C31 H31A 110.6
C30 C31 H31B 110.6
H11A C11 H11B 109.5
H11A C11 H11C 109.5
H11B C11 H11C 109.5
C10 C11 H11A 109.5
C10 C11 H11B 109.5
C10 C11 H11C 109.5
P2 C16 H16 102.7
C18 C16 P2 113.2(4)
C18 C16 H16 102.7
C18 C16 C17 113.7(5)
C17 C16 P2 119.0(4)
C17 C16 H16 102.7
P1 C13 H13 104.7
C14 C13 P1 112.3(4)
C14 C13 H13 104.7
C14 C13 C15 111.8(5)
C15 C13 P1 117.2(4)
C15 C13 H13 104.7
H24A C24 H24B 109.5
H24A C24 H24C 109.5
H24B C24 H24C 109.5
C22 C24 H24A 109.5
C22 C24 H24B 109.5
C22 C24 H24C 109.5
C5 C4 C9 113.7(5)
C5 C4 B1 122.2(5)
C9 C4 B1 124.1(5)
C31 C30 H30A 111.3
C31 C30 H30B 111.3
C31 C30 C29 102.2(5)
H30A C30 H30B 109.2
C29 C30 H30A 111.3
C29 C30 H30B 111.3
O2 C35 H35A 110.3
O2 C35 H35B 110.3
O2 C35 C34 107.0(5)
H35A C35 H35B 108.6
C34 C35 H35A 110.3
C34 C35 H35B 110.3
C41 C42 H42A 111.3
C41 C42 H42B 111.3
H42A C42 H42B 109.2
C43 C42 C41 102.5(6)
C43 C42 H42A 111.3
C43 C42 H42B 111.3
O1 C28 H28A 110.3
O1 C28 H28B 110.3
O1 C28 C29 106.9(5)
H28A C28 H28B 108.6
C29 C28 H28A 110.3
C29 C28 H28B 110.3
P3 C25 H25 105.2
C26 C25 P3 112.2(3)
C26 C25 H25 105.2
C26 C25 C27 110.6(4)
C27 C25 P3 117.4(4)
C27 C25 H25 105.2
C25 C26 H26A 109.5
C25 C26 H26B 109.5
C25 C26 H26C 109.5
H26A C26 H26B 109.5
H26A C26 H26C 109.5
H26B C26 H26C 109.5
C37 C36 H36A 110.8
C37 C36 H36B 110.8
O3 C36 C37 105.0(5)
O3 C36 H36A 110.8
O3 C36 H36B 110.8
H36A C36 H36B 108.8
P1 C10 H10 104.1
C12 C10 P1 121.0(5)
C12 C10 C11 110.9(6)
C12 C10 H10 104.1
C11 C10 P1 110.7(4)
C11 C10 H10 104.1
C32 C33 H33A 111.4
C32 C33 H33B 111.4
C32 C33 C34 101.7(5)
H33A C33 H33B 109.3
C34 C33 H33A 111.4
C34 C33 H33B 111.4
P2 C19 H19 105.2
C21 C19 P2 117.7(4)
C21 C19 H19 105.2
C21 C19 C20 110.2(5)
C20 C19 P2 112.1(4)
C20 C19 H19 105.2
H45A C45 H45B 109.2
C44 C45 H45A 111.3
C44 C45 H45B 111.3
C44 C45 C46 102.2(5)
C46 C45 H45A 111.3
C46 C45 H45B 111.3
C13 C15 H15A 109.5
C13 C15 H15B 109.5
C13 C15 H15C 109.5
H15A C15 H15B 109.5
H15A C15 H15C 109.5
H15B C15 H15C 109.5
C4 C5 H5 118.0
C6 C5 C4 124.0(6)
C6 C5 H5 118.0
O6 C51 H51A 110.4
O6 C51 H51B 110.4
O6 C51 C50 106.8(6)
H51A C51 H51B 108.6
C50 C51 H51A 110.4
C50 C51 H51B 110.4
C16 C17 H17A 109.5
C16 C17 H17B 109.5
C16 C17 H17C 109.5
H17A C17 H17B 109.5
H17A C17 H17C 109.5
H17B C17 H17C 109.5
C19 C20 H20A 109.5
C19 C20 H20B 109.5
C19 C20 H20C 109.5
H20A C20 H20B 109.5
H20A C20 H20C 109.5
H20B C20 H20C 109.5
C6 C7 H7 120.7
C6 C7 C8 118.6(6)
C8 C7 H7 120.7
C5 C6 H6 119.7
C7 C6 C5 120.6(6)
C7 C6 H6 119.7
O5 C44 C45 105.4(5)
O5 C44 H44A 110.7
O5 C44 H44B 110.7
C45 C44 H44A 110.7
C45 C44 H44B 110.7
H44A C44 H44B 108.8
P2 C2 H2A 108.1
P2 C2 H2B 108.1
H2A C2 H2B 107.3
B1 C2 P2 116.9(4)
B1 C2 H2A 108.1
B1 C2 H2B 108.1
O3 C39 H39A 110.6
O3 C39 H39B 110.6
O3 C39 C38 105.5(6)
H39A C39 H39B 108.8
C38 C39 H39A 110.6
C38 C39 H39B 110.6
O4 C43 C42 103.5(5)
O4 C43 H43A 111.1
O4 C43 H43B 111.1
C42 C43 H43A 111.1
C42 C43 H43B 111.1
H43A C43 H43B 109.0
P3 C22 H22 104.9
C24 C22 P3 118.9(4)
C24 C22 H22 104.9
C24 C22 C23 110.6(4)
C23 C22 P3 111.3(4)
C23 C22 H22 104.9
C4 C9 H9 118.3
C8 C9 C4 123.4(6)
C8 C9 H9 118.3
C4 B1 C2 108.1(4)
C4 B1 C1 110.9(4)
C4 B1 C3 105.6(4)
C1 B1 C2 109.6(4)
C1 B1 C3 111.0(4)
C3 B1 C2 111.5(4)
C47 C46 H46A 111.3
C47 C46 H46B 111.3
C45 C46 C47 102.5(5)
C45 C46 H46A 111.3
C45 C46 H46B 111.3
H46A C46 H46B 109.2
C30 C29 H29A 111.0
C30 C29 H29B 111.0
C28 C29 C30 104.0(6)
C28 C29 H29A 111.0
C28 C29 H29B 111.0
H29A C29 H29B 109.0
C35 C34 C33 104.5(5)
C35 C34 H34A 110.8
C35 C34 H34B 110.8
C33 C34 H34A 110.8
C33 C34 H34B 110.8
H34A C34 H34B 108.9
C41 C40 H40A 110.2
C41 C40 H40B 110.2
O4 C40 C41 107.4(6)
O4 C40 H40A 110.2
O4 C40 H40B 110.2
H40A C40 H40B 108.5
P1 C1 H1A 108.3
P1 C1 H1B 108.3
B1 C1 P1 116.1(4)
B1 C1 H1A 108.3
B1 C1 H1B 108.3
H1A C1 H1B 107.4
C22 C23 H23A 109.5
C22 C23 H23B 109.5
C22 C23 H23C 109.5
H23A C23 H23B 109.5
H23A C23 H23C 109.5
H23B C23 H23C 109.5
C7 C8 H8 120.2
C9 C8 C7 119.7(6)
C9 C8 H8 120.2
C25 C27 H27A 109.5
C25 C27 H27B 109.5
C25 C27 H27C 109.5
H27A C27 H27B 109.5
H27A C27 H27C 109.5
H27B C27 H27C 109.5
P3 C3 H3A 108.1
P3 C3 H3B 108.1
B1 C3 P3 116.6(3)
B1 C3 H3A 108.1
B1 C3 H3B 108.1
H3A C3 H3B 107.3
C37 C38 H38A 110.8
C37 C38 H38B 110.8
C39 C38 C37 104.8(6)
C39 C38 H38A 110.8
C39 C38 H38B 110.8
H38A C38 H38B 108.9
O6 C48 H48C 112.0
O6 C48 H48D 112.0
O6 C48 H48A 110.3
O6 C48 H48B 110.3
O6 C48 C49A 99.0(9)
O6 C48 C49 107.1(9)
H48C C48 H48D 109.7
H48A C48 H48B 108.6
C49A C48 H48C 112.0
C49A C48 H48D 112.0
C49 C48 H48A 110.3
C49 C48 H48B 110.3
C51 C50 H50A 110.1
C51 C50 H50B 110.1
C51 C50 H50C 110.9
C51 C50 H50D 110.9
C51 C50 C49 107.8(8)
H50A C50 H50B 108.5
H50C C50 H50D 108.9
C49A C50 C51 104.4(9)
C49A C50 H50C 110.9
C49A C50 H50D 110.9
C49 C50 H50A 110.1
C49 C50 H50B 110.1
C48 C49A H49A 111.3
C48 C49A H49B 111.3
C50 C49A C48 102.5(10)
C50 C49A H49A 111.3
C50 C49A H49B 111.3
H49A C49A H49B 109.2
C48 C49 C50 102.3(11)
C48 C49 H49C 111.3
C48 C49 H49D 111.3
C50 C49 H49C 111.3
C50 C49 H49D 111.3
H49C C49 H49D 109.2

loop_
_geom_bond_atom_site_label_1
_geom_bond_atom_site_label_2
_geom_bond_distance
P3 Co1 2.2486(14)
P3 C25 1.874(5)
P3 C22 1.870(5)
P3 C3 1.829(5)
I1 Co1 2.5983(8)
P1 Co1 2.2573(15)
P1 C13 1.881(6)
P1 C10 1.868(6)
P1 C1 1.834(5)
Co1 P2 2.2448(15)
Na1 O2 2.347(4)
Na1 O1 2.373(4)
Na1 O3 2.369(4)
Na1 O5 2.358(4)
Na1 O4 2.336(4)
Na1 O6 2.377(4)
O2 C32 1.438(7)
O2 C35 1.443(7)
P2 C16 1.885(5)
P2 C19 1.874(6)
P2 C2 1.840(6)
O1 C31 1.421(7)
O1 C28 1.447(7)
C37 H37A 0.9900
C37 H37B 0.9900
C37 C36 1.498(9)
C37 C38 1.531(11)
C41 H41A 0.9900
C41 H41B 0.9900
C41 C42 1.524(10)
C41 C40 1.513(9)
C32 H32A 0.9900
C32 H32B 0.9900
C32 C33 1.516(8)
C47 H47A 0.9900
C47 H47B 0.9900
C47 O5 1.440(7)
C47 C46 1.513(9)
O3 C36 1.434(7)
O3 C39 1.440(7)
O5 C44 1.450(7)
O4 C43 1.447(8)
O4 C40 1.415(8)
O6 C51 1.443(8)
O6 C48 1.453(9)
C14 H14A 0.9800
C14 H14B 0.9800
C14 H14C 0.9800
C14 C13 1.527(8)
C21 H21A 0.9800
C21 H21B 0.9800
C21 H21C 0.9800
C21 C19 1.518(8)
C18 H18A 0.9800
C18 H18B 0.9800
C18 H18C 0.9800
C18 C16 1.501(9)
C12 H12A 0.9800
C12 H12B 0.9800
C12 H12C 0.9800
C12 C10 1.484(9)
C31 H31A 0.9900
C31 H31B 0.9900
C31 C30 1.505(8)
C11 H11A 0.9800
C11 H11B 0.9800
C11 H11C 0.9800
C11 C10 1.533(8)
C16 H16 1.0000
C16 C17 1.507(8)
C13 H13 1.0000
C13 C15 1.529(8)
C24 H24A 0.9800
C24 H24B 0.9800
C24 H24C 0.9800
C24 C22 1.531(7)
C4 C5 1.403(8)
C4 C9 1.409(8)
C4 B1 1.635(8)
C30 H30A 0.9900
C30 H30B 0.9900
C30 C29 1.507(10)
C35 H35A 0.9900
C35 H35B 0.9900
C35 C34 1.513(9)
C42 H42A 0.9900
C42 H42B 0.9900
C42 C43 1.509(9)
C28 H28A 0.9900
C28 H28B 0.9900
C28 C29 1.488(9)
C25 H25 1.0000
C25 C26 1.525(7)
C25 C27 1.532(7)
C26 H26A 0.9800
C26 H26B 0.9800
C26 H26C 0.9800
C36 H36A 0.9900
C36 H36B 0.9900
C10 H10 1.0000
C33 H33A 0.9900
C33 H33B 0.9900
C33 C34 1.528(8)
C19 H19 1.0000
C19 C20 1.531(8)
C45 H45A 0.9900
C45 H45B 0.9900
C45 C44 1.507(8)
C45 C46 1.511(9)
C15 H15A 0.9800
C15 H15B 0.9800
C15 H15C 0.9800
C5 H5 0.9500
C5 C6 1.382(8)
C51 H51A 0.9900
C51 H51B 0.9900
C51 C50 1.485(11)
C17 H17A 0.9800
C17 H17B 0.9800
C17 H17C 0.9800
C20 H20A 0.9800
C20 H20B 0.9800
C20 H20C 0.9800
C7 H7 0.9500
C7 C6 1.369(9)
C7 C8 1.400(10)
C6 H6 0.9500
C44 H44A 0.9900
C44 H44B 0.9900
C2 H2A 0.9900
C2 H2B 0.9900
C2 B1 1.674(8)
C39 H39A 0.9900
C39 H39B 0.9900
C39 C38 1.477(10)
C43 H43A 0.9900
C43 H43B 0.9900
C22 H22 1.0000
C22 C23 1.534(8)
C9 H9 0.9500
C9 C8 1.395(8)
B1 C1 1.663(8)
B1 C3 1.664(7)
C46 H46A 0.9900
C46 H46B 0.9900
C29 H29A 0.9900
C29 H29B 0.9900
C34 H34A 0.9900
C34 H34B 0.9900
C40 H40A 0.9900
C40 H40B 0.9900
C1 H1A 0.9900
C1 H1B 0.9900
C23 H23A 0.9800
C23 H23B 0.9800
C23 H23C 0.9800
C8 H8 0.9500
C27 H27A 0.9800
C27 H27B 0.9800
C27 H27C 0.9800
C3 H3A 0.9900
C3 H3B 0.9900
C38 H38A 0.9900
C38 H38B 0.9900
C48 H48C 0.9900
C48 H48D 0.9900
C48 H48A 0.9900
C48 H48B 0.9900
C48 C49A 1.639(18)
C48 C49 1.521(16)
C50 H50A 0.9900
C50 H50B 0.9900
C50 H50C 0.9900
C50 H50D 0.9900
C50 C49A 1.396(19)
C50 C49 1.523(19)
C49A H49A 0.9900
C49A H49B 0.9900
C49 H49C 0.9900
C49 H49D 0.9900
